data_7245822
loop_
_publ_author_name
'Hunter, L. R.'
'Sellars, J. D.'
'Probert, M. R.'

_publ_section_title
;
 A reversible pressure-induced bond rearrangement of flexible lanthanide
 2,5-bis(allyloxy)terephthalate coordination polymer networks
;
_journal_name_full CrystEngComm
_journal_paper_doi 10.1039/D2CE00499B
_journal_year 2022
_chemical_formula_moiety 'C24 H34 N3 O11 Tb'
_chemical_formula_sum 'C24 H34 N3 O11 Tb'
_chemical_formula_weight 699.46
_space_group_crystal_system triclinic
_space_group_IT_number 2
_space_group_name_Hall '-P 1'
_space_group_name_H-M_alt 'P -1'
_atom_sites_solution_hydrogens geom
_atom_sites_solution_primary iterative
_audit_creation_date 2022-06-16
_audit_creation_method
;
Olex2 1.3
(compiled 2020.12.01 svn.r5f60950 for OlexSys, GUI svn.r6408)
;
_audit_update_record
;
2022-06-17 deposited with the CCDC.	2022-11-09 downloaded from the CCDC.
;
_cell_angle_alpha 81.551(3)
_cell_angle_beta 71.010(4)
_cell_angle_gamma 89.160(3)
_cell_formula_units_Z 2
_cell_length_a 10.3607(8)
_cell_length_b 10.4017(8)
_cell_length_c 13.8104(10)
_cell_measurement_reflns_used 9079
_cell_measurement_temperature 150.00
_cell_measurement_theta_max 72.599
_cell_measurement_theta_min 3.424
_cell_volume 1391.18(19)
_computing_cell_refinement 'SAINT V8.38A (?, 2016)'
_computing_data_reduction 'SAINT V8.38A (?, 2016)'
_computing_molecular_graphics 'Olex2 1.3 (Dolomanov et al., 2009)'
_computing_publication_material 'Olex2 1.3 (Dolomanov et al., 2009)'
_computing_structure_refinement 'XL  (Sheldrick, 2008)'
_computing_structure_solution 'olex2.solve 1.3 (Bourhis et al., 2015)'
_diffrn_ambient_temperature 150.00
_diffrn_measured_fraction_theta_full 0.985
_diffrn_measured_fraction_theta_max 0.985
_diffrn_measurement_device_type 'Bruker D8 Venture'
_diffrn_measurement_method '\f and \w scans'
_diffrn_radiation_type CuK\a
_diffrn_radiation_wavelength 1.54178
_diffrn_reflns_av_R_equivalents 0.0662
_diffrn_reflns_av_unetI/netI 0.0259
_diffrn_reflns_Laue_measured_fraction_full 0.985
_diffrn_reflns_Laue_measured_fraction_max 0.985
_diffrn_reflns_limit_h_max 12
_diffrn_reflns_limit_h_min -12
_diffrn_reflns_limit_k_max 12
_diffrn_reflns_limit_k_min -12
_diffrn_reflns_limit_l_max 16
_diffrn_reflns_limit_l_min -16
_diffrn_reflns_number 61503
_diffrn_reflns_point_group_measured_fraction_full 0.985
_diffrn_reflns_point_group_measured_fraction_max 0.985
_diffrn_reflns_theta_full 67.004
_diffrn_reflns_theta_max 67.004
_diffrn_reflns_theta_min 3.423
_diffrn_source_current 1.0
_diffrn_source_power 0.05
_diffrn_source_voltage 50.0
_diffrn_standards_number 0
_exptl_absorpt_coefficient_mu 13.045
_exptl_absorpt_correction_T_max 0.2729
_exptl_absorpt_correction_T_min 0.1444
_exptl_absorpt_correction_type multi-scan
_exptl_absorpt_process_details
;
SADABS-2016/2 (Bruker,2016) was used for absorption correction.
wR2(int) was 0.1144 before and 0.0898 after correction.
The Ratio of minimum to maximum transmission is 0.5291.
The \l/2 correction factor is Not present.
;
_exptl_crystal_colour colourless
_exptl_crystal_colour_primary colourless
_exptl_crystal_density_diffrn 1.670
_exptl_crystal_description plate
_exptl_crystal_F_000 704
_exptl_crystal_size_max 0.07
_exptl_crystal_size_mid 0.03
_exptl_crystal_size_min 0.02
_refine_diff_density_max 0.655
_refine_diff_density_min -0.470
_refine_diff_density_rms 0.074
_refine_ls_extinction_method none
_refine_ls_goodness_of_fit_ref 1.116
_refine_ls_hydrogen_treatment constr
_refine_ls_matrix_type full
_refine_ls_number_parameters 356
_refine_ls_number_reflns 4892
_refine_ls_number_restraints 265
_refine_ls_restrained_S_all 1.086
_refine_ls_R_factor_all 0.0281
_refine_ls_R_factor_gt 0.0265
_refine_ls_shift/su_max 0.000
_refine_ls_shift/su_mean 0.000
_refine_ls_structure_factor_coef Fsqd
_refine_ls_weighting_details 'w=1/[\s^2^(Fo^2^)+(0.0428P)^2^+0.8149P] where P=(Fo^2^+2Fc^2^)/3'
_refine_ls_weighting_scheme calc
_refine_ls_wR_factor_gt 0.0719
_refine_ls_wR_factor_ref 0.0728
_reflns_Friedel_coverage 0.000
_reflns_number_gt 4652
_reflns_number_total 4892
_reflns_threshold_expression 'I > 2\s(I)'
_cod_data_source_file d2ce00499b2.cif
_cod_data_source_block lrh_022_r39_0m
_cod_database_code 7245822
_shelx_shelxl_version_number 2018/3
_shelx_space_group_comment
;
The symmetry employed for this shelxl refinement is uniquely defined
by the following loop, which should always be used as a source of
symmetry information in preference to the above space-group names.
They are only intended as comments.
;
_shelx_estimated_absorpt_t_max 0.780
_shelx_estimated_absorpt_t_min 0.462
_olex2_refinement_description
;
1. Fixed Uiso
 At 1.2 times of:
  All C(H) groups, All C(H,H) groups
 At 1.5 times of:
  All C(H,H,H) groups
2. Rigid body (RIGU) restrains
 All non-hydrogen atoms
 with sigma for 1-2 distances of 0.004 and sigma for 1-3 distances of 0.004
3.a Secondary CH2 refined with riding coordinates:
 C5(H5A,H5B), C12(H12A,H12B), C16(H16A,H16B), C18(H18A,H18B), C21(H21A,H21B),
 C23(H23A,H23B)
3.b Aromatic/amide H refined with riding coordinates:
 C3(H3), C6(H6), C11(H11), C13(H13), C15(H15), C20(H20)
3.c X=CH2 refined with riding coordinates:
 C7(H7A,H7B), C14(H14A,H14B)
3.d Idealised Me refined as rotating group:
 C17(H17A,H17B,H17C), C19(H19A,H19B,H19C), C22(H22A,H22B,H22C), C24(H24A,H24B,
 H24C)
;
_olex2_submission_special_instructions 'No special instructions were received'

loop_
_space_group_symop_operation_xyz
'x, y, z'
'-x, -y, -z'

loop_
_atom_site_label
_atom_site_type_symbol
_atom_site_fract_x
_atom_site_fract_y
_atom_site_fract_z
_atom_site_U_iso_or_equiv
_atom_site_adp_type
_atom_site_occupancy
_atom_site_site_symmetry_order
_atom_site_calc_flag
_atom_site_refinement_flags_posn
_atom_site_refinement_flags_adp
_atom_site_refinement_flags_occupancy
_atom_site_disorder_assembly
_atom_site_disorder_group
Tb1 Tb 0.57777(2) 0.50668(2) 0.33266(2) 0.02595(8) Uani 1 1 d . . . . .
O1 O 0.4283(2) 0.3399(2) 0.43711(17) 0.0323(5) Uani 1 1 d . . . . .
O2 O 0.3633(2) 0.6011(2) 0.37863(16) 0.0316(4) Uani 1 1 d . . . . .
O3 O 0.4719(2) 0.4505(2) 0.21275(17) 0.0353(5) Uani 1 1 d . . . . .
O4 O 0.6570(3) 0.6697(3) 0.17268(18) 0.0437(6) Uani 1 1 d . . . . .
O5 O 0.8150(2) 0.5803(2) 0.22630(19) 0.0423(5) Uani 1 1 d . . . . .
O6 O 0.6891(2) 0.3192(2) 0.2704(2) 0.0416(5) Uani 1 1 d . . . . .
O7 O 0.8692(3) 0.7350(4) 0.0959(3) 0.0826(11) Uani 1 1 d . . . . .
O8 O 0.3869(2) 0.2990(2) 0.60844(17) 0.0345(5) Uani 1 1 d . . . . .
O9 O 0.3161(2) 0.5655(2) 0.54921(17) 0.0329(5) Uani 1 1 d . . . . .
O10 O 0.7204(3) -0.0960(2) 0.5548(2) 0.0512(7) Uani 1 1 d . . . . .
O11 O 0.1341(2) 0.6936(2) 0.34017(18) 0.0402(5) Uani 1 1 d . . . . .
N1 N 0.7832(3) 0.6641(3) 0.1625(2) 0.0432(7) Uani 1 1 d . . . . .
N2 N 0.6956(3) 0.1103(3) 0.2381(2) 0.0432(7) Uani 1 1 d . . . . .
N3 N 0.3184(3) 0.4346(3) 0.1294(2) 0.0372(6) Uani 1 1 d . . . . .
C1 C 0.2817(3) 0.5739(3) 0.4688(2) 0.0284(6) Uani 1 1 d . . . . .
C2 C 0.1347(3) 0.5406(3) 0.4842(2) 0.0298(6) Uani 1 1 d . . . . .
C3 C 0.0681(3) 0.4442(3) 0.5659(2) 0.0309(6) Uani 1 1 d . . . . .
H3 H 0.114630 0.406214 0.611433 0.037 Uiso 1 1 calc R U . . .
C4 C 0.0653(3) 0.5976(3) 0.4177(2) 0.0315(6) Uani 1 1 d . . . . .
C5 C 0.0665(4) 0.7584(3) 0.2739(3) 0.0396(7) Uani 1 1 d . . . . .
H5A H -0.006807 0.811558 0.312727 0.047 Uiso 1 1 calc R U . . .
H5B H 0.024884 0.694309 0.245449 0.047 Uiso 1 1 calc R U . . .
C6 C 0.1700(4) 0.8432(4) 0.1883(3) 0.0471(8) Uani 1 1 d . . . . .
H6 H 0.138168 0.897656 0.139890 0.057 Uiso 1 1 calc R U . . .
C7 C 0.3008(4) 0.8489(4) 0.1744(3) 0.0503(9) Uani 1 1 d . . . . .
H7A H 0.336786 0.796101 0.221006 0.060 Uiso 1 1 calc R U . . .
H7B H 0.359881 0.905881 0.117586 0.060 Uiso 1 1 calc R U . . .
C8 C 0.4186(3) 0.2661(3) 0.5199(2) 0.0297(6) Uani 1 1 d . . . . .
C9 C 0.4566(3) 0.1263(3) 0.5113(2) 0.0301(6) Uani 1 1 d . . . . .
C10 C 0.6114(3) -0.0450(3) 0.5296(3) 0.0347(7) Uani 1 1 d . . . . .
C11 C 0.5672(3) 0.0803(3) 0.5408(2) 0.0329(7) Uani 1 1 d . . . . .
H11 H 0.613073 0.135486 0.569062 0.040 Uiso 1 1 calc R U . . .
C12 C 0.7924(4) -0.0177(4) 0.5964(3) 0.0484(9) Uani 1 1 d . . . . .
H12A H 0.729073 0.013049 0.658713 0.058 Uiso 1 1 calc R U . . .
H12B H 0.834975 0.059193 0.544864 0.058 Uiso 1 1 calc R U . . .
C13 C 0.8999(5) -0.0965(4) 0.6244(4) 0.0583(11) Uani 1 1 d . . . . .
H13 H 0.961966 -0.051543 0.646438 0.070 Uiso 1 1 calc R U . . .
C14 C 0.9179(5) -0.2198(4) 0.6220(3) 0.0559(10) Uani 1 1 d . . . . .
H14A H 0.858748 -0.269548 0.600622 0.067 Uiso 1 1 calc R U . . .
H14B H 0.990204 -0.260399 0.641669 0.067 Uiso 1 1 calc R U . . .
C15 C 0.6353(4) 0.2213(3) 0.2542(3) 0.0384(7) Uani 1 1 d . . . . .
H15 H 0.544037 0.227290 0.253488 0.046 Uiso 1 1 calc R U . . .
C16 C 0.8309(4) 0.0931(4) 0.2463(4) 0.0550(10) Uani 1 1 d . . . . .
H16A H 0.846622 -0.001101 0.258964 0.066 Uiso 1 1 calc R U . . .
H16B H 0.835692 0.131379 0.306656 0.066 Uiso 1 1 calc R U . . .
C17 C 0.9413(5) 0.1544(6) 0.1516(5) 0.0786(15) Uani 1 1 d . . . . .
H17A H 0.946656 0.107686 0.093842 0.118 Uiso 1 1 calc R U . . .
H17B H 1.028866 0.150228 0.164739 0.118 Uiso 1 1 calc R U . . .
H17C H 0.920970 0.245452 0.134152 0.118 Uiso 1 1 calc R U . . .
C18 C 0.6302(4) 0.0058(3) 0.2086(3) 0.0459(8) Uani 1 1 d . . . . .
H18A H 0.530565 0.018875 0.229451 0.055 Uiso 1 1 calc R U . . .
H18B H 0.644661 -0.078239 0.247083 0.055 Uiso 1 1 calc R U . . .
C19 C 0.6830(5) -0.0013(4) 0.0950(3) 0.0591(11) Uani 1 1 d . . . . .
H19A H 0.670011 0.081868 0.056276 0.089 Uiso 1 1 calc R U . . .
H19B H 0.633004 -0.070851 0.079892 0.089 Uiso 1 1 calc R U . . .
H19C H 0.780428 -0.019631 0.074536 0.089 Uiso 1 1 calc R U . . .
C20 C 0.3594(3) 0.4750(3) 0.2012(3) 0.0339(7) Uani 1 1 d . . . . .
H20 H 0.299218 0.525995 0.246928 0.041 Uiso 1 1 calc R U . . .
C21 C 0.1825(4) 0.4647(4) 0.1214(3) 0.0481(9) Uani 1 1 d . . . . .
H21A H 0.125866 0.496265 0.185648 0.058 Uiso 1 1 calc R U . . .
H21B H 0.137906 0.383832 0.115983 0.058 Uiso 1 1 calc R U . . .
C22 C 0.1872(5) 0.5657(5) 0.0297(4) 0.0619(11) Uani 1 1 d . . . . .
H22A H 0.244806 0.536142 -0.034190 0.093 Uiso 1 1 calc R U . . .
H22B H 0.225367 0.648064 0.036933 0.093 Uiso 1 1 calc R U . . .
H22C H 0.094601 0.578517 0.026762 0.093 Uiso 1 1 calc R U . . .
C23 C 0.4057(4) 0.3521(4) 0.0583(3) 0.0418(8) Uani 1 1 d . . . . .
H23A H 0.502093 0.366512 0.053024 0.050 Uiso 1 1 calc R U . . .
H23B H 0.398011 0.377197 -0.011569 0.050 Uiso 1 1 calc R U . . .
C24 C 0.3657(5) 0.2095(4) 0.0948(4) 0.0591(11) Uani 1 1 d . . . . .
H24A H 0.435296 0.156781 0.053331 0.089 Uiso 1 1 calc R U . . .
H24B H 0.277419 0.191707 0.086808 0.089 Uiso 1 1 calc R U . . .
H24C H 0.358627 0.187736 0.167864 0.089 Uiso 1 1 calc R U . . .

loop_
_atom_site_aniso_label
_atom_site_aniso_U_11
_atom_site_aniso_U_22
_atom_site_aniso_U_33
_atom_site_aniso_U_23
_atom_site_aniso_U_13
_atom_site_aniso_U_12
Tb1 0.02787(11) 0.02840(11) 0.02527(11) -0.00806(7) -0.01203(8) 0.00262(7)
O1 0.0383(12) 0.0283(11) 0.0342(11) -0.0060(9) -0.0168(10) 0.0007(9)
O2 0.0296(11) 0.0342(11) 0.0327(11) -0.0076(9) -0.0115(9) 0.0048(8)
O3 0.0406(12) 0.0389(12) 0.0334(11) -0.0128(9) -0.0186(10) 0.0034(9)
O4 0.0461(14) 0.0515(14) 0.0353(12) -0.0016(10) -0.0178(11) -0.0015(11)
O5 0.0395(13) 0.0474(14) 0.0380(12) -0.0027(10) -0.0115(11) 0.0026(10)
O6 0.0407(13) 0.0444(13) 0.0493(14) -0.0243(11) -0.0208(11) 0.0103(10)
O7 0.0551(18) 0.087(2) 0.077(2) 0.0310(19) -0.0003(17) -0.0048(17)
O8 0.0418(12) 0.0318(11) 0.0324(11) -0.0105(9) -0.0132(10) -0.0007(9)
O9 0.0370(12) 0.0339(11) 0.0352(11) -0.0101(9) -0.0198(10) 0.0051(9)
O10 0.0590(16) 0.0377(13) 0.0767(19) -0.0202(13) -0.0443(15) 0.0092(11)
O11 0.0355(12) 0.0464(13) 0.0384(12) 0.0080(10) -0.0175(10) -0.0016(10)
N1 0.0422(16) 0.0479(17) 0.0350(15) -0.0030(13) -0.0078(13) -0.0018(13)
N2 0.0481(17) 0.0425(16) 0.0445(16) -0.0149(13) -0.0197(14) 0.0136(13)
N3 0.0368(14) 0.0423(15) 0.0404(15) -0.0161(12) -0.0193(12) 0.0039(11)
C1 0.0317(15) 0.0278(14) 0.0301(15) -0.0108(11) -0.0136(13) 0.0074(11)
C2 0.0302(15) 0.0346(16) 0.0283(14) -0.0095(12) -0.0129(13) 0.0068(12)
C3 0.0331(16) 0.0361(16) 0.0290(15) -0.0077(12) -0.0167(13) 0.0079(12)
C4 0.0326(16) 0.0350(16) 0.0286(15) -0.0052(12) -0.0121(13) 0.0054(12)
C5 0.0449(19) 0.0408(18) 0.0367(17) -0.0009(14) -0.0206(15) 0.0043(14)
C6 0.063(2) 0.0421(19) 0.0382(18) 0.0008(15) -0.0221(18) -0.0002(17)
C7 0.059(2) 0.047(2) 0.0405(19) -0.0009(16) -0.0128(18) -0.0102(17)
C8 0.0300(15) 0.0297(15) 0.0325(15) -0.0081(12) -0.0127(13) -0.0012(11)
C9 0.0377(16) 0.0282(14) 0.0241(14) -0.0057(11) -0.0091(13) -0.0005(12)
C10 0.0399(17) 0.0326(16) 0.0354(16) -0.0079(13) -0.0166(14) 0.0013(13)
C11 0.0426(17) 0.0286(15) 0.0315(15) -0.0078(12) -0.0158(14) -0.0034(12)
C12 0.048(2) 0.047(2) 0.062(2) -0.0206(18) -0.0298(19) 0.0024(16)
C13 0.057(2) 0.059(2) 0.077(3) -0.027(2) -0.040(2) 0.0082(19)
C14 0.060(2) 0.057(2) 0.061(3) -0.021(2) -0.028(2) 0.0142(19)
C15 0.0432(18) 0.0395(17) 0.0370(17) -0.0125(14) -0.0164(15) 0.0074(14)
C16 0.054(2) 0.055(2) 0.062(2) -0.0170(19) -0.024(2) 0.0151(18)
C17 0.052(3) 0.092(4) 0.088(4) -0.015(3) -0.018(3) 0.001(2)
C18 0.061(2) 0.0348(18) 0.0435(19) -0.0112(15) -0.0178(18) 0.0044(16)
C19 0.076(3) 0.057(2) 0.048(2) -0.0155(19) -0.022(2) -0.001(2)
C20 0.0391(17) 0.0341(16) 0.0324(15) -0.0071(13) -0.0162(14) 0.0027(13)
C21 0.0415(19) 0.054(2) 0.061(2) -0.0201(18) -0.0278(18) 0.0073(16)
C22 0.063(3) 0.072(3) 0.066(3) -0.020(2) -0.038(2) 0.021(2)
C23 0.0446(19) 0.050(2) 0.0373(18) -0.0148(15) -0.0192(16) 0.0054(15)
C24 0.061(3) 0.048(2) 0.075(3) -0.028(2) -0.025(2) 0.0042(19)

loop_
_atom_type_symbol
_atom_type_description
_atom_type_scat_dispersion_real
_atom_type_scat_dispersion_imag
_atom_type_scat_source
C C 0.0181 0.0091 'International Tables Vol C Tables 4.2.6.8 and 6.1.1.4'
H H 0.0000 0.0000 'International Tables Vol C Tables 4.2.6.8 and 6.1.1.4'
N N 0.0311 0.0180 'International Tables Vol C Tables 4.2.6.8 and 6.1.1.4'
O O 0.0492 0.0322 'International Tables Vol C Tables 4.2.6.8 and 6.1.1.4'
Tb Tb -9.1472 9.1891 'International Tables Vol C Tables 4.2.6.8 and 6.1.1.4'

loop_
_geom_angle_atom_site_label_1
_geom_angle_atom_site_label_2
_geom_angle_atom_site_label_3
_geom_angle
_geom_angle_site_symmetry_1
_geom_angle_site_symmetry_3
_geom_angle_publ_flag
O1 Tb1 O2 75.41(8) . . ?
O1 Tb1 O3 79.84(8) . . ?
O1 Tb1 O4 150.83(8) . . ?
O1 Tb1 O5 148.41(8) . . ?
O1 Tb1 O6 77.94(8) . . ?
O1 Tb1 O8 122.86(7) . 2_666 ?
O2 Tb1 O3 74.64(8) . . ?
O2 Tb1 O4 89.97(8) . . ?
O2 Tb1 O5 136.18(8) . . ?
O2 Tb1 O6 141.87(8) . . ?
O2 Tb1 O8 75.15(8) . 2_666 ?
O3 Tb1 O4 71.91(8) . . ?
O3 Tb1 O5 105.62(8) . . ?
O5 Tb1 O4 51.35(8) . . ?
O6 Tb1 O3 74.21(8) . . ?
O6 Tb1 O4 100.67(9) . . ?
O6 Tb1 O5 73.95(9) . . ?
O8 Tb1 O3 135.02(8) 2_666 . ?
O8 Tb1 O4 75.56(8) 2_666 . ?
O8 Tb1 O5 75.57(8) 2_666 . ?
O8 Tb1 O6 142.92(8) 2_666 . ?
O9 Tb1 O1 78.45(8) 2_666 . ?
O9 Tb1 O2 122.66(8) 2_666 . ?
O9 Tb1 O3 146.93(8) 2_666 . ?
O9 Tb1 O4 130.10(8) 2_666 . ?
O9 Tb1 O5 81.45(8) 2_666 . ?
O9 Tb1 O6 77.06(8) 2_666 . ?
O9 Tb1 O8 78.01(8) 2_666 2_666 ?
C8 O1 Tb1 135.59(19) . . ?
C1 O2 Tb1 119.96(19) . . ?
C20 O3 Tb1 133.0(2) . . ?
N1 O4 Tb1 95.85(19) . . ?
N1 O5 Tb1 96.30(19) . . ?
C15 O6 Tb1 127.3(2) . . ?
C8 O8 Tb1 132.9(2) . 2_666 ?
C1 O9 Tb1 159.7(2) . 2_666 ?
C10 O10 C12 118.3(3) . . ?
C4 O11 C5 119.2(3) . . ?
O4 N1 Tb1 58.38(16) . . ?
O5 N1 Tb1 58.08(16) . . ?
O5 N1 O4 116.3(3) . . ?
O7 N1 Tb1 175.9(3) . . ?
O7 N1 O4 122.4(3) . . ?
O7 N1 O5 121.3(3) . . ?
C15 N2 C16 119.5(3) . . ?
C15 N2 C18 121.1(3) . . ?
C16 N2 C18 119.4(3) . . ?
C20 N3 C21 121.4(3) . . ?
C20 N3 C23 120.3(3) . . ?
C23 N3 C21 118.2(3) . . ?
O2 C1 O9 124.0(3) . . ?
O2 C1 C2 119.0(3) . . ?
O9 C1 C2 116.9(3) . . ?
C3 C2 C1 117.5(3) . . ?
C3 C2 C4 119.2(3) . . ?
C4 C2 C1 123.1(3) . . ?
C2 C3 H3 119.3 . . ?
C2 C3 C4 121.3(3) . 2_566 ?
C4 C3 H3 119.3 2_566 . ?
O11 C4 C2 116.9(3) . . ?
O11 C4 C3 123.7(3) . 2_566 ?
C3 C4 C2 119.4(3) 2_566 . ?
O11 C5 H5A 110.2 . . ?
O11 C5 H5B 110.2 . . ?
O11 C5 C6 107.7(3) . . ?
H5A C5 H5B 108.5 . . ?
C6 C5 H5A 110.2 . . ?
C6 C5 H5B 110.2 . . ?
C5 C6 H6 117.3 . . ?
C7 C6 C5 125.4(4) . . ?
C7 C6 H6 117.3 . . ?
C6 C7 H7A 120.0 . . ?
C6 C7 H7B 120.0 . . ?
H7A C7 H7B 120.0 . . ?
O1 C8 O8 126.1(3) . . ?
O1 C8 C9 116.9(3) . . ?
O8 C8 C9 116.9(3) . . ?
C10 C9 C8 122.1(3) 2_656 . ?
C11 C9 C8 118.4(3) . . ?
C11 C9 C10 119.5(3) . 2_656 ?
O10 C10 C9 116.1(3) . 2_656 ?
O10 C10 C11 124.4(3) . . ?
C11 C10 C9 119.5(3) . 2_656 ?
C9 C11 H11 119.5 . . ?
C10 C11 C9 121.0(3) . . ?
C10 C11 H11 119.5 . . ?
O10 C12 H12A 110.0 . . ?
O10 C12 H12B 110.0 . . ?
O10 C12 C13 108.6(3) . . ?
H12A C12 H12B 108.4 . . ?
C13 C12 H12A 110.0 . . ?
C13 C12 H12B 110.0 . . ?
C12 C13 H13 116.5 . . ?
C14 C13 C12 127.1(4) . . ?
C14 C13 H13 116.5 . . ?
C13 C14 H14A 120.0 . . ?
C13 C14 H14B 120.0 . . ?
H14A C14 H14B 120.0 . . ?
O6 C15 N2 125.0(3) . . ?
O6 C15 H15 117.5 . . ?
N2 C15 H15 117.5 . . ?
N2 C16 H16A 109.0 . . ?
N2 C16 H16B 109.0 . . ?
N2 C16 C17 112.9(4) . . ?
H16A C16 H16B 107.8 . . ?
C17 C16 H16A 109.0 . . ?
C17 C16 H16B 109.0 . . ?
C16 C17 H17A 109.5 . . ?
C16 C17 H17B 109.5 . . ?
C16 C17 H17C 109.5 . . ?
H17A C17 H17B 109.5 . . ?
H17A C17 H17C 109.5 . . ?
H17B C17 H17C 109.5 . . ?
N2 C18 H18A 108.9 . . ?
N2 C18 H18B 108.9 . . ?
N2 C18 C19 113.4(3) . . ?
H18A C18 H18B 107.7 . . ?
C19 C18 H18A 108.9 . . ?
C19 C18 H18B 108.9 . . ?
C18 C19 H19A 109.5 . . ?
C18 C19 H19B 109.5 . . ?
C18 C19 H19C 109.5 . . ?
H19A C19 H19B 109.5 . . ?
H19A C19 H19C 109.5 . . ?
H19B C19 H19C 109.5 . . ?
O3 C20 N3 124.2(3) . . ?
O3 C20 H20 117.9 . . ?
N3 C20 H20 117.9 . . ?
N3 C21 H21A 108.9 . . ?
N3 C21 H21B 108.9 . . ?
N3 C21 C22 113.4(3) . . ?
H21A C21 H21B 107.7 . . ?
C22 C21 H21A 108.9 . . ?
C22 C21 H21B 108.9 . . ?
C21 C22 H22A 109.5 . . ?
C21 C22 H22B 109.5 . . ?
C21 C22 H22C 109.5 . . ?
H22A C22 H22B 109.5 . . ?
H22A C22 H22C 109.5 . . ?
H22B C22 H22C 109.5 . . ?
N3 C23 H23A 109.3 . . ?
N3 C23 H23B 109.3 . . ?
N3 C23 C24 111.6(3) . . ?
H23A C23 H23B 108.0 . . ?
C24 C23 H23A 109.3 . . ?
C24 C23 H23B 109.3 . . ?
C23 C24 H24A 109.5 . . ?
C23 C24 H24B 109.5 . . ?
C23 C24 H24C 109.5 . . ?
H24A C24 H24B 109.5 . . ?
H24A C24 H24C 109.5 . . ?
H24B C24 H24C 109.5 . . ?

loop_
_geom_bond_atom_site_label_1
_geom_bond_atom_site_label_2
_geom_bond_distance
_geom_bond_site_symmetry_2
_geom_bond_publ_flag
Tb1 O1 2.319(2) . ?
Tb1 O2 2.347(2) . ?
Tb1 O3 2.403(2) . ?
Tb1 O4 2.488(2) . ?
Tb1 O5 2.482(2) . ?
Tb1 O6 2.378(2) . ?
Tb1 O8 2.362(2) 2_666 ?
Tb1 O9 2.284(2) 2_666 ?
O1 C8 1.256(4) . ?
O2 C1 1.251(4) . ?
O3 C20 1.244(4) . ?
O4 N1 1.270(4) . ?
O5 N1 1.265(4) . ?
O6 C15 1.249(4) . ?
O7 N1 1.213(4) . ?
O8 C8 1.256(4) . ?
O9 C1 1.263(4) . ?
O10 C10 1.365(4) . ?
O10 C12 1.409(4) . ?
O11 C4 1.364(4) . ?
O11 C5 1.416(4) . ?
N2 C15 1.317(4) . ?
N2 C16 1.450(5) . ?
N2 C18 1.462(5) . ?
N3 C20 1.319(4) . ?
N3 C21 1.473(4) . ?
N3 C23 1.472(4) . ?
C1 C2 1.505(4) . ?
C2 C3 1.391(5) . ?
C2 C4 1.404(4) . ?
C3 H3 0.9500 . ?
C3 C4 1.391(5) 2_566 ?
C5 H5A 0.9900 . ?
C5 H5B 0.9900 . ?
C5 C6 1.490(5) . ?
C6 H6 0.9500 . ?
C6 C7 1.306(6) . ?
C7 H7A 0.9500 . ?
C7 H7B 0.9500 . ?
C8 C9 1.512(4) . ?
C9 C10 1.396(4) 2_656 ?
C9 C11 1.391(5) . ?
C10 C11 1.388(5) . ?
C11 H11 0.9500 . ?
C12 H12A 0.9900 . ?
C12 H12B 0.9900 . ?
C12 C13 1.490(6) . ?
C13 H13 0.9500 . ?
C13 C14 1.297(6) . ?
C14 H14A 0.9500 . ?
C14 H14B 0.9500 . ?
C15 H15 0.9500 . ?
C16 H16A 0.9900 . ?
C16 H16B 0.9900 . ?
C16 C17 1.493(7) . ?
C17 H17A 0.9800 . ?
C17 H17B 0.9800 . ?
C17 H17C 0.9800 . ?
C18 H18A 0.9900 . ?
C18 H18B 0.9900 . ?
C18 C19 1.497(5) . ?
C19 H19A 0.9800 . ?
C19 H19B 0.9800 . ?
C19 H19C 0.9800 . ?
C20 H20 0.9500 . ?
C21 H21A 0.9900 . ?
C21 H21B 0.9900 . ?
C21 C22 1.511(6) . ?
C22 H22A 0.9800 . ?
C22 H22B 0.9800 . ?
C22 H22C 0.9800 . ?
C23 H23A 0.9900 . ?
C23 H23B 0.9900 . ?
C23 C24 1.512(6) . ?
C24 H24A 0.9800 . ?
C24 H24B 0.9800 . ?
C24 H24C 0.9800 . ?

loop_
_geom_torsion_atom_site_label_1
_geom_torsion_atom_site_label_2
_geom_torsion_atom_site_label_3
_geom_torsion_atom_site_label_4
_geom_torsion
_geom_torsion_site_symmetry_1
_geom_torsion_site_symmetry_2
_geom_torsion_site_symmetry_3
_geom_torsion_site_symmetry_4
_geom_torsion_publ_flag
Tb1 O1 C8 O8 70.3(4) . . . . ?
Tb1 O1 C8 C9 -105.8(3) . . . . ?
Tb1 O2 C1 O9 42.6(4) . . . . ?
Tb1 O2 C1 C2 -133.5(2) . . . . ?
Tb1 O3 C20 N3 -179.9(2) . . . . ?
Tb1 O4 N1 O5 4.5(3) . . . . ?
Tb1 O4 N1 O7 -175.2(4) . . . . ?
Tb1 O5 N1 O4 -4.5(3) . . . . ?
Tb1 O5 N1 O7 175.2(4) . . . . ?
Tb1 O6 C15 N2 -166.8(3) . . . . ?
Tb1 O8 C8 O1 -31.4(5) 2_666 . . . ?
Tb1 O8 C8 C9 144.7(2) 2_666 . . . ?
Tb1 O9 C1 O2 -62.0(7) 2_666 . . . ?
Tb1 O9 C1 C2 114.2(6) 2_666 . . . ?
O1 C8 C9 C10 -60.3(4) . . . 2_656 ?
O1 C8 C9 C11 116.7(3) . . . . ?
O2 C1 C2 C3 143.0(3) . . . . ?
O2 C1 C2 C4 -34.0(4) . . . . ?
O8 C8 C9 C10 123.3(3) . . . 2_656 ?
O8 C8 C9 C11 -59.8(4) . . . . ?
O9 C1 C2 C3 -33.3(4) . . . . ?
O9 C1 C2 C4 149.7(3) . . . . ?
O10 C10 C11 C9 178.7(3) . . . . ?
O10 C12 C13 C14 -6.6(7) . . . . ?
O11 C5 C6 C7 4.1(5) . . . . ?
C1 C2 C3 C4 -176.4(3) . . . 2_566 ?
C1 C2 C4 O11 -4.4(4) . . . . ?
C1 C2 C4 C3 176.3(3) . . . 2_566 ?
C3 C2 C4 O11 178.6(3) . . . . ?
C3 C2 C4 C3 -0.7(5) . . . 2_566 ?
C4 O11 C5 C6 -171.9(3) . . . . ?
C4 C2 C3 C4 0.7(5) . . . 2_566 ?
C5 O11 C4 C2 -177.1(3) . . . . ?
C5 O11 C4 C3 2.1(5) . . . 2_566 ?
C8 C9 C11 C10 -176.6(3) . . . . ?
C9 C10 C11 C9 -0.4(5) 2_656 . . . ?
C10 O10 C12 C13 176.2(3) . . . . ?
C10 C9 C11 C10 0.4(5) 2_656 . . . ?
C12 O10 C10 C9 -180.0(3) . . . 2_656 ?
C12 O10 C10 C11 0.9(5) . . . . ?
C15 N2 C16 C17 -80.2(5) . . . . ?
C15 N2 C18 C19 100.1(4) . . . . ?
C16 N2 C15 O6 4.7(6) . . . . ?
C16 N2 C18 C19 -77.8(5) . . . . ?
C18 N2 C15 O6 -173.2(3) . . . . ?
C18 N2 C16 C17 97.8(5) . . . . ?
C20 N3 C21 C22 107.1(4) . . . . ?
C20 N3 C23 C24 96.7(4) . . . . ?
C21 N3 C20 O3 178.6(3) . . . . ?
C21 N3 C23 C24 -80.2(4) . . . . ?
C23 N3 C20 O3 1.8(5) . . . . ?
C23 N3 C21 C22 -76.0(4) . . . . ?
